data_4326710
loop_
_publ_author_name
'Wendy L. Queen'
'J. Palmer West'
'Joan Hudson'
'Shiou-Jyh Hwu'

_publ_contact_author_address
;Department of Chemistry
Clemson University
Clemson, SC  29634-0973 
USA
;
_publ_contact_author_email shwu@clemson.edu
_publ_contact_author_name 'Shiou-Jyh Hwu'
_publ_contact_author_phone 864-656-5031
_publ_section_title
;
 Extended Utility of Molten-Salt Chemistry: Unprecedented Synthesis of a
 Water-Soluble Salt-Inclusion Solid Comprised of High-Nuclearity Vanadium
 Oxide Clusters
;
_journal_name_full 'Inorganic Chemistry'
_journal_page_first 11064
_journal_page_last 11068
_journal_paper_doi 10.1021/ic201605w
_journal_volume 50
_journal_year 2011
_chemical_formula_sum 'Cl6 Cs11 Na3 O36 V15'
_chemical_formula_weight 3083.78
_chemical_name_systematic
; 
 ? 
;
_space_group_IT_number 187
_symmetry_cell_setting hexagonal
_symmetry_space_group_name_Hall 'P -6 2'
_symmetry_space_group_name_H-M 'P -6 m 2'
_atom_sites_solution_hydrogens none
_atom_sites_solution_primary direct
_atom_sites_solution_secondary difmap
_audit_creation_method SHELXL-97
_cell_angle_alpha 90.00
_cell_angle_beta 90.00
_cell_angle_gamma 120.00
_cell_formula_units_Z 1
_cell_length_a 11.819(4)
_cell_length_b 11.819(4)
_cell_length_c 11.476(2)
_cell_measurement_reflns_used 1005
_cell_measurement_temperature 293(2)
_cell_measurement_theta_max 26.3732
_cell_measurement_theta_min 2.6801
_cell_volume 1388.3(7)
_computing_cell_refinement 'CrystalClear (Rigaku Inc., 2008)'
_computing_data_collection 'CrystalClear (Rigaku Inc., 2008)'
_computing_data_reduction 'CrystalClear (Rigaku Inc., 2008)'
_computing_molecular_graphics 'SHELXS-97 (Sheldrick, 1990)'
_computing_publication_material 'SHELXS-97 (Sheldrick, 1990)'
_computing_structure_refinement 'SHELXL-97 (Sheldrick, 1997)'
_computing_structure_solution 'SHELXS-97 (Sheldrick, 1990)'
_diffrn_ambient_temperature 293(2)
_diffrn_detector_area_resol_mean 14.6306
_diffrn_measured_fraction_theta_full 0.996
_diffrn_measured_fraction_theta_max 0.996
_diffrn_measurement_details
;
scan:
 Number of images: 360
            Slice: -90.0000 - 90.0000
      Image width: 0.5000
         Exp time: 60.0000
    Rotation axis: Omega
            Omega: 0.0000
              Chi: 45.0000
              Phi: 0.0000
              XTD: 27.1383
           2theta: 0.0091
scan:
 Number of images: 120
            Slice: -30.0000 - 30.0000
      Image width: 0.5000
         Exp time: 60.0000
    Rotation axis: Omega
            Omega: 0.0000
              Chi: 45.0000
              Phi: 90.0000
              XTD: 27.1383
           2theta: 0.000
;
_diffrn_measurement_device_type 'Rigaku AFC8S'
_diffrn_measurement_method '\w scans'
_diffrn_radiation_monochromator graphite
_diffrn_radiation_source 'fine-focus sealed tube'
_diffrn_radiation_type MoK\a
_diffrn_radiation_wavelength 0.71073
_diffrn_reflns_av_R_equivalents 0.0477
_diffrn_reflns_av_sigmaI/netI 0.0197
_diffrn_reflns_limit_h_max 12
_diffrn_reflns_limit_h_min -14
_diffrn_reflns_limit_k_max 14
_diffrn_reflns_limit_k_min -14
_diffrn_reflns_limit_l_max 13
_diffrn_reflns_limit_l_min -13
_diffrn_reflns_number 11873
_diffrn_reflns_theta_full 25.02
_diffrn_reflns_theta_max 25.02
_diffrn_reflns_theta_min 2.67
_diffrn_standards_decay_% 0
_diffrn_standards_interval_count 0
_diffrn_standards_interval_time 0
_diffrn_standards_number 0
_exptl_absorpt_coefficient_mu 9.895
_exptl_absorpt_correction_T_max 0.8267
_exptl_absorpt_correction_T_min 0.4378
_exptl_absorpt_correction_type multi-scan
_exptl_absorpt_process_details 'REQAB, CrystalClear'
_exptl_crystal_colour green
_exptl_crystal_density_diffrn 3.689
_exptl_crystal_description cube
_exptl_crystal_F_000 1373
_exptl_crystal_size_max 0.10
_exptl_crystal_size_mid 0.05
_exptl_crystal_size_min 0.02
_refine_diff_density_max 1.632
_refine_diff_density_min -1.212
_refine_diff_density_rms 0.183
_refine_ls_abs_structure_details 'Flack H D (1983), Acta Cryst. A39, 876-881'
_refine_ls_abs_structure_Flack 0.02(6)
_refine_ls_extinction_coef none
_refine_ls_extinction_method none
_refine_ls_goodness_of_fit_ref 1.038
_refine_ls_hydrogen_treatment none
_refine_ls_matrix_type full
_refine_ls_number_parameters 80
_refine_ls_number_reflns 1005
_refine_ls_number_restraints 0
_refine_ls_restrained_S_all 1.038
_refine_ls_R_factor_all 0.0374
_refine_ls_R_factor_gt 0.0359
_refine_ls_shift/su_max 0.016
_refine_ls_shift/su_mean 0.003
_refine_ls_structure_factor_coef Fsqd
_refine_ls_weighting_details 'calc w=1/[\s^2^(Fo^2^)+(0.0721P)^2^+7.1276P] where P=(Fo^2^+2Fc^2^)/3'
_refine_ls_weighting_scheme calc
_refine_ls_wR_factor_gt 0.1009
_refine_ls_wR_factor_ref 0.1032
_reflns_number_gt 973
_reflns_number_total 1005
_reflns_threshold_expression >2sigma(I)
_cod_data_source_file ic201605w_si_002.cif
_cod_data_source_block cd6577-1
_cod_database_code 4326710

loop_
_symmetry_equiv_pos_as_xyz
'x, y, z'
'-x+y, -x, -z'
'-y, x-y, z'
'x, y, -z'
'-x+y, -x, z'
'-y, x-y, -z'
'-y, -x, -z'
'-x+y, y, z'
'x, x-y, -z'
'-y, -x, z'
'-x+y, y, -z'
'x, x-y, z'

loop_
_atom_site_label
_atom_site_type_symbol
_atom_site_fract_x
_atom_site_fract_y
_atom_site_fract_z
_atom_site_U_iso_or_equiv
_atom_site_adp_type
_atom_site_occupancy
_atom_site_symmetry_multiplicity
_atom_site_calc_flag
_atom_site_refinement_flags
Cs1 Cs 0.29074(14) 0.14537(7) 0.5000 0.0363(4) Uani 1 4 d S
Cs2 Cs 0.47286(5) -0.05428(10) 0.79875(9) 0.0396(3) Uani 1 2 d S
Cs3 Cs 0.6667 0.3333 1.0000 0.0729(12) Uani 1 12 d S
Cl1 Cl 0.0000 0.0000 1.0000 0.038(2) Uani 1 12 d S
V1 V 0.3041(2) 0.15203(11) 0.85362(17) 0.0213(4) Uani 1 2 d S
Cs4 Cs 0.6667 0.3333 0.6053(3) 0.0401(8) Uani 0.50 6 d SP
V2 V 0.6811(3) -0.15945(14) 1.0000 0.0183(6) Uani 1 4 d S
V3 V 0.10196(9) -0.10196(9) 0.75901(17) 0.0184(4) Uani 1 2 d S
Cl3 Cl 0.3333 -0.3333 0.6559(5) 0.0286(12) Uani 1 6 d S
O1 O 0.1495(4) 0.2989(8) 0.6436(8) 0.0234(19) Uani 1 2 d S
Cl4 Cl 0.5036(3) -0.5036(3) 0.5000 0.0415(13) Uani 1 4 d S
Na1 Na 0.2312(4) 0.4624(7) 0.5000 0.0347(18) Uani 1 4 d S
O2 O 0.3741(13) 0.1871(6) 1.0000 0.026(3) Uani 1 4 d S
O3 O 0.4328(11) 0.2164(6) 0.7725(11) 0.038(2) Uani 1 2 d S
O4 O 0.2406(6) -0.0291(5) 0.8742(5) 0.0215(12) Uani 1 1 d .
O5 O -0.0800(5) -0.1601(9) 0.7372(8) 0.0255(18) Uani 1 2 d S
O6 O 0.5230(12) -0.2385(6) 1.0000 0.035(3) Uani 1 4 d S

loop_
_atom_site_aniso_label
_atom_site_aniso_U_11
_atom_site_aniso_U_22
_atom_site_aniso_U_33
_atom_site_aniso_U_23
_atom_site_aniso_U_13
_atom_site_aniso_U_12
Cs1 0.0424(8) 0.0387(6) 0.0290(6) 0.000 0.000 0.0212(4)
Cs2 0.0293(4) 0.0460(6) 0.0492(6) -0.0139(4) -0.0069(2) 0.0230(3)
Cs3 0.0289(8) 0.0289(8) 0.161(4) 0.000 0.000 0.0144(4)
Cl1 0.041(3) 0.041(3) 0.030(4) 0.000 0.000 0.0207(15)
V1 0.0196(10) 0.0174(7) 0.0277(10) 0.0016(4) 0.0033(8) 0.0098(5)
Cs4 0.0323(10) 0.0323(10) 0.056(2) 0.000 0.000 0.0161(5)
V2 0.0158(13) 0.0184(10) 0.0197(14) 0.000 0.000 0.0079(7)
V3 0.0189(8) 0.0189(8) 0.0185(9) -0.0016(4) 0.0016(4) 0.0104(8)
Cl3 0.0247(18) 0.0247(18) 0.037(3) 0.000 0.000 0.0123(9)
O1 0.025(3) 0.022(4) 0.023(5) -0.003(4) -0.0014(18) 0.011(2)
Cl4 0.038(2) 0.038(2) 0.051(3) 0.000 0.000 0.020(2)
Na1 0.044(4) 0.017(3) 0.034(4) 0.000 0.000 0.0083(17)
O2 0.022(6) 0.028(5) 0.025(7) 0.000 0.000 0.011(3)
O3 0.033(6) 0.034(4) 0.048(7) 0.006(3) 0.013(5) 0.017(3)
O4 0.020(3) 0.019(3) 0.024(3) 0.001(2) 0.000(2) 0.009(2)
O5 0.022(3) 0.029(5) 0.027(4) -0.001(4) -0.0003(19) 0.014(2)
O6 0.021(7) 0.026(5) 0.057(9) 0.000 0.000 0.011(3)

loop_
_atom_type_symbol
_atom_type_description
_atom_type_scat_dispersion_real
_atom_type_scat_dispersion_imag
_atom_type_scat_source
Cl Cl 0.1484 0.1585 'International Tables Vol C Tables 4.2.6.8 and 6.1.1.4'
Cs Cs -0.3680 2.1192 'International Tables Vol C Tables 4.2.6.8 and 6.1.1.4'
Na Na 0.0362 0.0249 'International Tables Vol C Tables 4.2.6.8 and 6.1.1.4'
O O 0.0106 0.0060 'International Tables Vol C Tables 4.2.6.8 and 6.1.1.4'
V V 0.3005 0.5294 'International Tables Vol C Tables 4.2.6.8 and 6.1.1.4'

loop_
_geom_angle_atom_site_label_1
_geom_angle_atom_site_label_2
_geom_angle_atom_site_label_3
_geom_angle
_geom_angle_site_symmetry_1
_geom_angle_site_symmetry_3
O3 V1 O2 102.1(6) . .
O3 V1 O4 110.6(2) . .
O2 V1 O4 91.1(2) . .
O3 V1 O4 110.6(2) . 12
O2 V1 O4 91.1(2) . 12
O4 V1 O4 137.3(4) . 12
O3 V1 O5 102.6(5) . 3
O2 V1 O5 155.3(5) . 3
O4 V1 O5 80.2(2) . 3
O4 V1 O5 80.2(2) 12 3
O3 V1 V3 111.1(3) . .
O2 V1 V3 127.8(3) . .
O4 V1 V3 40.20(19) . .
O4 V1 V3 112.1(2) 12 .
O5 V1 V3 40.03(10) 3 .
O3 V1 V3 111.1(3) . 3
O2 V1 V3 127.8(3) . 3
O4 V1 V3 112.1(2) . 3
O4 V1 V3 40.20(19) 12 3
O5 V1 V3 40.03(10) 3 3
V3 V1 V3 75.46(9) . 3
O6 V2 O4 104.8(2) . 5_655
O6 V2 O4 104.8(2) . 2_657
O4 V2 O4 93.9(3) 5_655 2_657
O6 V2 O4 104.8(2) . 11_657
O4 V2 O4 150.5(4) 5_655 11_657
O4 V2 O4 78.5(3) 2_657 11_657
O6 V2 O4 104.8(2) . 8_655
O4 V2 O4 78.5(3) 5_655 8_655
O4 V2 O4 150.5(4) 2_657 8_655
O4 V2 O4 93.9(3) 11_657 8_655
O6 V2 V3 113.05(6) . 2_657
O4 V2 V3 124.9(2) 5_655 2_657
O4 V2 V3 39.43(17) 2_657 2_657
O4 V2 V3 39.43(17) 11_657 2_657
O4 V2 V3 124.9(2) 8_655 2_657
O6 V2 V3 113.05(6) . 5_655
O4 V2 V3 39.43(17) 5_655 5_655
O4 V2 V3 124.9(2) 2_657 5_655
O4 V2 V3 124.9(2) 11_657 5_655
O4 V2 V3 39.43(17) 8_655 5_655
V3 V2 V3 133.90(12) 2_657 5_655
O1 V3 O5 106.6(3) 5 .
O1 V3 O5 106.6(3) 5 3
O5 V3 O5 95.4(5) . 3
O1 V3 O4 110.1(3) 5 .
O5 V3 O4 142.6(3) . .
O5 V3 O4 80.9(3) 3 .
O1 V3 O4 110.1(3) 5 10
O5 V3 O4 80.9(3) . 10
O5 V3 O4 142.6(3) 3 10
O4 V3 O4 80.2(3) . 10
O1 V3 V1 113.75(6) 5 .
O5 V3 V1 127.1(3) . .
O5 V3 V1 41.8(3) 3 .
O4 V3 V1 39.12(17) . .
O4 V3 V1 113.57(19) 10 .
O1 V3 V1 113.75(6) 5 5
O5 V3 V1 41.8(3) . 5
O5 V3 V1 127.1(3) 3 5
O4 V3 V1 113.57(19) . 5
O4 V3 V1 39.12(17) 10 5
V1 V3 V1 131.70(10) . 5
O1 V3 V2 120.7(3) 5 3_545
O5 V3 V2 112.2(3) . 3_545
O5 V3 V2 112.2(3) 3 3_545
O4 V3 V2 40.27(17) . 3_545
O4 V3 V2 40.27(17) 10 3_545
V1 V3 V2 74.47(5) . 3_545
V1 V3 V2 74.47(5) 5 3_545
V1 O2 V1 133.8(8) . 4_557
V1 O4 V3 100.7(3) . .
V1 O4 V2 137.3(3) . 3_545
V3 O4 V2 100.3(2) . 3_545
V3 O5 V3 140.7(5) . 5
V3 O5 V1 98.2(3) . 5
V3 O5 V1 98.2(3) 5 5

loop_
_geom_bond_atom_site_label_1
_geom_bond_atom_site_label_2
_geom_bond_distance
_geom_bond_site_symmetry_2
V1 O3 1.614(11) .
V1 O2 1.826(6) .
V1 O4 1.896(6) .
V1 O4 1.896(6) 12
V1 O5 1.989(10) 3
V1 V3 2.954(2) .
V1 V3 2.954(2) 3
Cs4 Cs4 2.416(8) 2_666
V2 O6 1.618(13) .
V2 O4 1.975(6) 5_655
V2 O4 1.975(6) 2_657
V2 O4 1.975(6) 11_657
V2 O4 1.975(6) 8_655
V2 V3 3.006(2) 2_657
V2 V3 3.006(2) 5_655
V3 O1 1.643(9) 5
V3 O5 1.919(3) .
V3 O5 1.919(3) 3
V3 O4 1.940(6) .
V3 O4 1.940(6) 10
V3 V1 2.954(2) 5
V3 V2 3.006(2) 3_545
O1 V3 1.643(9) 3
O2 V1 1.826(6) 4_557
O4 V2 1.975(6) 3_545
O5 V3 1.919(3) 5
O5 V1 1.989(9) 5
